data_9000451
loop_
_publ_author_name
'Moore, P. B.'
'Araki, T.'

_publ_section_title
;
 The Fe3(H2O)n[PO4]2 homologous series. II. The crystal structure of
 Fe3(H2O)[PO4]2
;
_journal_name_full 'American Mineralogist'
_journal_page_first 454
_journal_page_last 459
_journal_volume 60
_journal_year 1975
_chemical_formula_structural 'Fe3 (H2 O) (P O4)2'
_chemical_formula_sum 'Fe3 H2 O9 P2'
_space_group_IT_number 14
_symmetry_space_group_name_Hall '-P 2yab'
_symmetry_space_group_name_H-M 'P 1 21/a 1'
_cell_angle_alpha 90
_cell_angle_beta 117.6
_cell_angle_gamma 90
_cell_formula_units_Z 4
_cell_length_a 9.431
_cell_length_b 10.066
_cell_length_c 8.040
_cell_volume 676.401
_database_code_amcsd 0000462
_exptl_crystal_density_diffrn 3.687
_cod_original_formula_sum 'Fe3 P2 O9 H2'
_cod_database_code 9000451
_amcsd_formula_title Fe3(H2O)[PO4]2

loop_
_space_group_symop_operation_xyz
x,y,z
1/2+x,1/2-y,z
1/2-x,1/2+y,-z
-x,-y,-z

loop_
_atom_site_label
_atom_site_fract_x
_atom_site_fract_y
_atom_site_fract_z
_atom_site_U_iso_or_equiv
_atom_site_type_symbol
_atom_site_attached_hydrogens
Fe1 0.03150 0.13590 0.41300 0.01039 Fe 0
Fe2 0.43860 0.87710 0.07490 0.00874 Fe 0
Fe3 0.28130 0.12410 0.26280 0.00773 Fe 0
P1 0.67400 0.08730 0.37860 0.00621 P 0
P2 0.13430 0.83200 0.02620 0.00697 P 0
O1 0.80350 0.18760 0.39500 0.00912 O 0
O2 0.74850 -0.02920 0.51720 0.00849 O 0
O3 0.53400 0.15660 0.41100 0.00988 O 0
O4 0.59930 0.03080 0.17470 0.01001 O 0
O5 -0.01880 0.87130 -0.14910 0.01064 O 0
O6 0.25330 0.94970 0.11130 0.00988 O 0
O7 0.09090 0.77400 0.17230 0.01153 O 0
O8 0.23420 0.73280 -0.02550 0.01026 O 0
Wat 0.07150 0.08250 0.68400 0.01241 O 2

loop_
_cod_changelog_entry_id
_cod_changelog_entry_author
_cod_changelog_entry_date
_cod_changelog_entry_text
1
;cod-tools version 3.8.0
Id: cif_guess_AMCSD_atom_types 9574 2023-05-10 09:00:05Z saulius
;
2023-05-10T18:46:19+03:00
;Derived atom types and hydrogen counts
from atom names that follow the AMCSD naming convention
(Wat == water, O-H == hydroxyl).
;

loop_
_cod_related_entry_id
_cod_related_entry_database
_cod_related_entry_code
1 AMCSD 0000462
